data_1572581
loop_
_publ_author_name
'Yanai, Daiki'
'Yonesato, Kentaro'
'Kikkawa, Soichi'
'Yamazoe, Seiji'
'Yamaguchi, Kazuya'
'Suzuki, Kosuke'

_publ_section_title
;
 Electronic state modulation of Ag<sub>30</sub> nanoclusters within a
 ring-shaped polyoxometalate.
;
_journal_issue 39
_journal_name_full Nanoscale
_journal_page_first 18383
_journal_page_last 18388
_journal_paper_doi 10.1039/d4nr02547d
_journal_volume 16
_journal_year 2024
_chemical_formula_sum 'Ag30 O184 P8 W48'
_chemical_formula_weight 15252.66
_space_group_crystal_system tetragonal
_space_group_IT_number 87
_space_group_name_Hall '-I 4'
_space_group_name_H-M_alt 'I 4/m'
_audit_creation_method SHELXL-2018/3
_audit_update_record
;
2024-06-06 deposited with the CCDC.	2024-09-10 downloaded from the CCDC.
;
_cell_angle_alpha 90
_cell_angle_beta 90
_cell_angle_gamma 90
_cell_formula_units_Z 2
_cell_length_a 32.2143(3)
_cell_length_b 32.2143(3)
_cell_length_c 27.1465(4)
_cell_measurement_reflns_used 33425
_cell_measurement_temperature 100(2)
_cell_measurement_theta_max 14.9980
_cell_measurement_theta_min 0.9340
_cell_volume 28171.6(6)
_computing_cell_refinement 'CrysAlisPro 1.171.43.90 (Rigaku OD, 2023)'
_computing_data_collection 'RAPID AUTO (Rigaku OD)'
_computing_data_reduction 'CrysAlisPro 1.171.43.90 (Rigaku OD, 2023)'
_computing_structure_refinement 'SHELXL-2018/3 (Sheldrick, 2018)'
_computing_structure_solution 'SHELXT-2018/2 (Sheldrick, 2018)'
_diffrn_ambient_temperature 100(2)
_diffrn_detector 'PILATUS3 X CdTe 1 M'
_diffrn_detector_area_resol_mean 5.8140
_diffrn_measured_fraction_theta_full 1.000
_diffrn_measured_fraction_theta_max 1.000
_diffrn_measurement_device 'SPring-8 BL02B1'
_diffrn_measurement_device_type Synchrotron
_diffrn_measurement_method '\w scans'
_diffrn_radiation_type Synchrotron
_diffrn_radiation_wavelength 0.41344
_diffrn_reflns_av_R_equivalents 0.0698
_diffrn_reflns_av_unetI/netI 0.0231
_diffrn_reflns_Laue_measured_fraction_full 1.000
_diffrn_reflns_Laue_measured_fraction_max 1.000
_diffrn_reflns_limit_h_max 40
_diffrn_reflns_limit_h_min -40
_diffrn_reflns_limit_k_max 40
_diffrn_reflns_limit_k_min -40
_diffrn_reflns_limit_l_max 33
_diffrn_reflns_limit_l_min -33
_diffrn_reflns_number 196533
_diffrn_reflns_point_group_measured_fraction_full 1.000
_diffrn_reflns_point_group_measured_fraction_max 1.000
_diffrn_reflns_theta_full 14.363
_diffrn_reflns_theta_max 14.974
_diffrn_reflns_theta_min 0.520
_exptl_absorpt_coefficient_mu 3.786
_exptl_absorpt_correction_T_max 1.00000
_exptl_absorpt_correction_T_min 0.23639
_exptl_absorpt_correction_type multi-scan
_exptl_absorpt_process_details
;
CrysAlisPro 1.171.43.90 (Rigaku Oxford Diffraction, 2023)
Empirical absorption correction using spherical harmonics,
implemented in SCALE3 ABSPACK scaling algorithm.
;
_exptl_crystal_colour 'Dark Blown'
_exptl_crystal_density_diffrn 1.798
_exptl_crystal_density_method 'Not measured'
_exptl_crystal_description Block
_exptl_crystal_F_000 13108
_exptl_crystal_size_max 0.050
_exptl_crystal_size_mid 0.040
_exptl_crystal_size_min 0.030
_refine_diff_density_max 3.365
_refine_diff_density_min -3.202
_refine_diff_density_rms 0.281
_refine_ls_extinction_method none
_refine_ls_goodness_of_fit_ref 1.040
_refine_ls_hydrogen_treatment undef
_refine_ls_matrix_type full
_refine_ls_number_parameters 673
_refine_ls_number_reflns 14726
_refine_ls_number_restraints 249
_refine_ls_restrained_S_all 1.042
_refine_ls_R_factor_all 0.0802
_refine_ls_R_factor_gt 0.0668
_refine_ls_shift/su_max 0.001
_refine_ls_shift/su_mean 0.000
_refine_ls_structure_factor_coef Fsqd
_refine_ls_weighting_details 'w=1/[\s^2^(Fo^2^)+(0.1901P)^2^+47.4875P] where P=(Fo^2^+2Fc^2^)/3'
_refine_ls_weighting_scheme calc
_refine_ls_wR_factor_gt 0.2262
_refine_ls_wR_factor_ref 0.2497
_reflns_Friedel_coverage 0.000
_reflns_number_gt 10271
_reflns_number_total 14726
_reflns_threshold_expression 'I > 2\s(I)'
_cod_data_source_file d4nr02547d2.cif
_cod_data_source_block II
_cod_depositor_comments 'Adding full bibliography for 1572581.cif.'
_cod_original_cell_volume 28171.6(7)
_cod_database_code 1572581
_shelx_shelxl_version_number 2018/3
_shelx_space_group_comment
;
The symmetry employed for this shelxl refinement is uniquely defined
by the following loop, which should always be used as a source of
symmetry information in preference to the above space-group names.
They are only intended as comments.
;
_shelx_estimated_absorpt_t_min 0.833
_shelx_estimated_absorpt_t_max 0.895
_oxdiff_exptl_absorpt_empirical_full_min 0.489
_oxdiff_exptl_absorpt_empirical_full_max 2.424
_oxdiff_exptl_absorpt_empirical_details
;
Empirical correction (ABSPACK) includes:
- Absorption correction using spherical harmonics
- Frame scaling
- Detector area scaling
- B-factor correction
;

loop_
_space_group_symop_operation_xyz
'x, y, z'
'-x, -y, z'
'-y, x, z'
'y, -x, z'
'x+1/2, y+1/2, z+1/2'
'-x+1/2, -y+1/2, z+1/2'
'-y+1/2, x+1/2, z+1/2'
'y+1/2, -x+1/2, z+1/2'
'-x, -y, -z'
'x, y, -z'
'y, -x, -z'
'-y, x, -z'
'-x+1/2, -y+1/2, -z+1/2'
'x+1/2, y+1/2, -z+1/2'
'y+1/2, -x+1/2, -z+1/2'
'-y+1/2, x+1/2, -z+1/2'

loop_
_atom_site_label
_atom_site_type_symbol
_atom_site_fract_x
_atom_site_fract_y
_atom_site_fract_z
_atom_site_U_iso_or_equiv
_atom_site_adp_type
_atom_site_occupancy
_atom_site_site_symmetry_order
_atom_site_calc_flag
_atom_site_refinement_flags_posn
_atom_site_refinement_flags_adp
_atom_site_refinement_flags_occupancy
_atom_site_disorder_assembly
_atom_site_disorder_group
Ag1 Ag 0.38693(7) 0.65382(8) 0.55694(10) 0.1086(7) Uani 0.5 1 d . . P A 3
Ag2A Ag 0.37520(6) 0.53940(6) 0.55184(8) 0.0864(5) Uani 0.5 1 d . . P B 1
Ag2B Ag 0.36976(5) 0.50209(7) 0.55181(8) 0.0863(5) Uani 0.5 1 d . . P C 2
Ag3 Ag 0.43562(6) 0.58753(6) 0.60151(10) 0.0951(6) Uani 0.5 1 d . . P A 3
Ag4 Ag 0.43674(8) 0.58762(8) 0.500000 0.0829(7) Uani 0.5 2 d S T P A 3
Ag5A Ag 0.43316(14) 0.49835(13) 0.60375(18) 0.0830(10) Uani 0.25 1 d D U P D -4
Ag6A Ag 0.45535(16) 0.5008(2) 0.55302(16) 0.0744(12) Uani 0.25 1 d D U P E -4
Ag7A Ag 0.4384(4) 0.5004(2) 0.500000 0.0796(19) Uani 0.25 2 d DS TU P D 4
Ag8A Ag 0.41371(14) 0.56307(13) 0.500000 0.0762(12) Uani 0.25 2 d S TU P E 4
Ag5B Ag 0.4384(2) 0.5220(3) 0.6042(3) 0.151(3) Uani 0.25 1 d D U P F -5
Ag6B Ag 0.4585(3) 0.5128(4) 0.5532(2) 0.131(4) Uani 0.25 1 d D U P G -5
Ag7B Ag 0.4416(4) 0.5161(3) 0.500000 0.101(3) Uani 0.25 2 d DS TU P F 5
Ag8B Ag 0.3973(3) 0.4671(2) 0.500000 0.148(3) Uani 0.25 2 d S TU P G 5
W1A W 0.28439(3) 0.69664(3) 0.56191(4) 0.0717(3) Uani 0.5 1 d D . P B 1
W2A W 0.31350(3) 0.59949(4) 0.62725(4) 0.0698(3) Uani 0.5 1 d D . P B 1
W3A W 0.30588(4) 0.48249(4) 0.62621(4) 0.0731(3) Uani 0.5 1 d D . P B 1
W4A W 0.25721(4) 0.39246(3) 0.56198(4) 0.0718(3) Uani 0.5 1 d D . P B 1
W5A W 0.20991(9) 0.60873(7) 0.56134(14) 0.0711(5) Uani 0.5 1 d D . P B 1
W6A W 0.20065(10) 0.49234(12) 0.56104(16) 0.0737(6) Uani 0.5 1 d D . P B 1
P1A P 0.3037(3) 0.6058(3) 0.500000 0.065(2) Uani 0.5 2 d DS T P B 1
P2A P 0.2932(2) 0.4784(3) 0.500000 0.063(2) Uani 0.5 2 d DS T P B 1
O1A O 0.3407(4) 0.7171(5) 0.5559(6) 0.082(4) Uani 0.5 1 d D . P B 1
O2A O 0.3701(5) 0.6010(7) 0.6272(6) 0.087(5) Uani 0.5 1 d . . P B 1
O3A O 0.3626(6) 0.4713(6) 0.6253(6) 0.090(5) Uani 0.5 1 d . . P B 1
O4A O 0.3100(4) 0.6516(5) 0.500000 0.073(6) Uani 0.5 2 d DS T P B 1
O5A O 0.3249(4) 0.5870(6) 0.5480(6) 0.070(4) Uani 0.5 1 d . . P B 1
O6A O 0.2569(3) 0.5949(7) 0.500000 0.075(8) Uani 0.5 2 d DS T P B 1
O7A O 0.3182(5) 0.4905(5) 0.5446(5) 0.064(3) Uani 0.5 1 d . . P B 1
O8A O 0.2494(3) 0.4984(5) 0.500000 0.064(6) Uani 0.5 2 d DS T P B 1
O9A O 0.2902(4) 0.4323(5) 0.500000 0.075(6) Uani 0.5 2 d DS T P B 1
O10A O 0.3063(4) 0.6532(6) 0.6044(5) 0.072(4) Uani 0.5 1 d . . P B 1
O11A O 0.3148(6) 0.5395(10) 0.6245(9) 0.087(10) Uani 0.5 1 d . . P B 1
O12A O 0.2857(5) 0.4273(6) 0.6041(7) 0.078(5) Uani 0.5 1 d . . P B 1
O13A O 0.2554(3) 0.5874(5) 0.5984(8) 0.080(7) Uani 0.5 1 d D . P B 1
O14A O 0.2472(3) 0.4997(6) 0.6035(5) 0.074(6) Uani 0.5 1 d D . P B 1
O15A O 0.2353(5) 0.6633(5) 0.5594(8) 0.067(4) Uani 0.5 1 d . . P B 1
O16A O 0.1967(7) 0.5504(4) 0.5571(12) 0.054(5) Uani 0.5 1 d D . P B 1
O17A O 0.2153(6) 0.4337(6) 0.5588(7) 0.063(4) Uani 0.5 1 d . . P B 1
O18A O 0.2654(5) 0.7343(5) 0.6008(7) 0.079(4) Uani 0.5 1 d . . P B 1
O19A O 0.3038(7) 0.6058(6) 0.6899(3) 0.084(5) Uani 0.5 1 d D . P B 1
O20A O 0.2963(7) 0.4743(9) 0.6886(3) 0.104(8) Uani 0.5 1 d D . P B 1
O21A O 0.2283(6) 0.3596(6) 0.6011(7) 0.081(4) Uani 0.5 1 d . . P B 1
O22A O 0.1696(8) 0.6221(9) 0.6020(11) 0.092(9) Uani 0.5 1 d D . P B 1
O23A O 0.1598(5) 0.4840(7) 0.6029(6) 0.057(4) Uani 0.5 1 d D . P B 1
O24A O 0.2729(7) 0.7212(6) 0.500000 0.083(6) Uani 0.5 2 d DS T P B 1
O25A O 0.1845(6) 0.6190(12) 0.500000 0.061(6) Uani 0.5 2 d DS T P B 1
O26A O 0.1729(5) 0.4895(11) 0.500000 0.103(14) Uani 0.5 2 d DS T P B 1
O27A O 0.2398(9) 0.3685(6) 0.500000 0.080(6) Uani 0.5 2 d DS T P B 1
W1B W 0.30062(3) 0.67626(3) 0.56193(4) 0.0699(3) Uani 0.5 1 d D . P C 2
W2B W 0.31817(3) 0.57592(5) 0.62639(4) 0.0716(3) Uani 0.5 1 d D . P C 2
W3B W 0.29347(3) 0.46127(4) 0.62713(4) 0.0678(2) Uani 0.5 1 d D . P C 2
W4B W 0.23608(3) 0.37746(3) 0.56191(4) 0.0700(3) Uani 0.5 1 d D . P C 2
W5B W 0.21657(9) 0.59743(7) 0.56105(13) 0.0684(5) Uani 0.5 1 d D . P C 2
W6B W 0.19167(10) 0.48402(12) 0.56135(16) 0.0726(6) Uani 0.5 1 d D . P C 2
P1B P 0.3096(2) 0.5838(3) 0.500000 0.0622(18) Uani 0.5 2 d DS T P C 2
P2B P 0.2825(2) 0.4590(3) 0.500000 0.061(2) Uani 0.5 2 d DS T P C 2
O1B O 0.3587(4) 0.6912(5) 0.5565(6) 0.077(4) Uani 0.5 1 d D . P C 2
O2B O 0.3747(5) 0.5709(6) 0.6267(8) 0.090(6) Uani 0.5 1 d . . P C 2
O3B O 0.3463(5) 0.4424(5) 0.6278(6) 0.074(4) Uani 0.5 1 d . . P C 2
O4B O 0.3209(4) 0.6286(5) 0.500000 0.075(6) Uani 0.5 2 d DS T P C 2
O5B O 0.3288(5) 0.5614(5) 0.5443(6) 0.070(4) Uani 0.5 1 d . . P C 2
O6B O 0.2618(3) 0.5782(6) 0.500000 0.067(7) Uani 0.5 2 d DS T P C 2
O7B O 0.3072(4) 0.4674(5) 0.5461(6) 0.064(3) Uani 0.5 1 d . . P C 2
O8B O 0.2406(4) 0.4827(5) 0.500000 0.053(5) Uani 0.5 2 d DS T P C 2
O9B O 0.2731(4) 0.4138(5) 0.500000 0.069(5) Uani 0.5 2 d DS T P C 2
O10B O 0.3191(4) 0.6310(6) 0.6052(7) 0.075(5) Uani 0.5 1 d . . P C 2
O11B O 0.3137(8) 0.5175(10) 0.6293(10) 0.093(10) Uani 0.5 1 d . . P C 2
O12B O 0.2676(5) 0.4078(6) 0.6049(7) 0.076(5) Uani 0.5 1 d . . P C 2
O13B O 0.2559(2) 0.5838(10) 0.6109(5) 0.093(10) Uani 0.5 1 d D . P C 2
O14B O 0.2371(4) 0.4862(5) 0.6062(5) 0.070(6) Uani 0.5 1 d D . P C 2
O15B O 0.2479(5) 0.6486(5) 0.5568(7) 0.063(4) Uani 0.5 1 d . . P C 2
O16B O 0.1978(9) 0.5413(4) 0.5504(13) 0.072(8) Uani 0.5 1 d D . P C 2
O17B O 0.1982(6) 0.4237(7) 0.5567(9) 0.074(5) Uani 0.5 1 d . . P C 2
O18B O 0.2861(5) 0.7133(5) 0.6022(6) 0.074(4) Uani 0.5 1 d . . P C 2
O19B O 0.3101(7) 0.5846(6) 0.6889(3) 0.083(5) Uani 0.5 1 d D . P C 2
O20B O 0.2814(6) 0.4580(8) 0.6895(3) 0.084(5) Uani 0.5 1 d D . P C 2
O21B O 0.2042(5) 0.3481(5) 0.6010(7) 0.076(4) Uani 0.5 1 d . . P C 2
O22B O 0.1787(8) 0.6138(9) 0.6035(8) 0.068(5) Uani 0.5 1 d D . P C 2
O23B O 0.1478(5) 0.4891(10) 0.5995(8) 0.093(8) Uani 0.5 1 d D . P C 2
O24B O 0.2929(7) 0.7022(6) 0.500000 0.076(5) Uani 0.5 2 d DS T P C 2
O25B O 0.1914(8) 0.6094(14) 0.500000 0.092(13) Uani 0.5 2 d DS T P C 2
O26B O 0.1646(4) 0.4800(7) 0.500000 0.047(5) Uani 0.5 2 d DS T P C 2
O27B O 0.2138(8) 0.3576(6) 0.500000 0.082(6) Uani 0.5 2 d DS T P C 2

loop_
_atom_site_aniso_label
_atom_site_aniso_U_11
_atom_site_aniso_U_22
_atom_site_aniso_U_33
_atom_site_aniso_U_23
_atom_site_aniso_U_13
_atom_site_aniso_U_12
Ag1 0.0887(14) 0.0976(15) 0.140(2) -0.0070(12) 0.0075(12) -0.0246(11)
Ag2A 0.0645(9) 0.0865(12) 0.1082(14) -0.0009(10) 0.0073(8) -0.0008(8)
Ag2B 0.0596(9) 0.0897(13) 0.1098(14) 0.0004(10) 0.0095(8) 0.0079(8)
Ag3 0.0765(10) 0.0709(10) 0.1377(18) -0.0134(10) 0.0083(11) -0.0043(8)
Ag4 0.0744(15) 0.0687(13) 0.105(2) 0.000 0.000 0.0003(12)
Ag5A 0.079(2) 0.077(2) 0.092(3) 0.005(2) -0.0016(19) 0.0003(19)
Ag6A 0.0436(17) 0.088(3) 0.092(3) 0.0006(18) 0.0067(16) 0.0040(17)
Ag7A 0.068(3) 0.076(4) 0.095(4) 0.000 0.000 -0.004(3)
Ag8A 0.061(2) 0.053(2) 0.114(4) 0.000 0.000 -0.0053(18)
Ag5B 0.135(5) 0.182(6) 0.137(5) -0.019(5) 0.004(4) -0.045(5)
Ag6B 0.108(5) 0.144(7) 0.140(5) -0.009(4) 0.011(4) 0.002(4)
Ag7B 0.072(4) 0.122(7) 0.109(5) 0.000 0.000 0.016(6)
Ag8B 0.123(5) 0.074(4) 0.247(9) 0.000 0.000 0.009(4)
W1A 0.0634(5) 0.0600(5) 0.0916(7) -0.0035(5) 0.0060(4) -0.0054(4)
W2A 0.0633(5) 0.0674(6) 0.0787(6) -0.0014(6) 0.0066(4) -0.0049(5)
W3A 0.0784(6) 0.0652(6) 0.0758(6) 0.0021(5) 0.0043(5) 0.0006(5)
W4A 0.0704(6) 0.0599(5) 0.0851(7) 0.0031(4) 0.0022(5) 0.0027(4)
W5A 0.0481(10) 0.0600(12) 0.1051(9) -0.0063(9) 0.0117(7) 0.0008(7)
W6A 0.0507(13) 0.0658(13) 0.1046(10) 0.0074(8) 0.0137(9) 0.0042(8)
P1A 0.060(4) 0.053(5) 0.082(5) 0.000 0.000 -0.006(4)
P2A 0.070(5) 0.050(4) 0.068(5) 0.000 0.000 0.008(4)
O1A 0.103(12) 0.064(9) 0.080(11) 0.009(7) 0.000(8) -0.025(9)
O2A 0.062(8) 0.133(15) 0.067(9) -0.020(10) 0.010(7) -0.040(10)
O3A 0.117(14) 0.088(11) 0.065(10) 0.000(8) 0.015(9) 0.015(10)
O4A 0.042(9) 0.098(17) 0.077(13) 0.000 0.000 -0.031(10)
O5A 0.046(7) 0.099(12) 0.065(8) -0.014(9) 0.002(6) -0.028(8)
O6A 0.068(14) 0.10(2) 0.061(14) 0.000 0.000 0.003(11)
O7A 0.073(9) 0.051(8) 0.069(8) 0.006(7) 0.013(7) 0.016(7)
O8A 0.070(12) 0.032(10) 0.088(15) 0.000 0.000 0.003(8)
O9A 0.043(11) 0.11(2) 0.070(13) 0.000 0.000 -0.019(11)
O10A 0.042(7) 0.122(14) 0.053(8) 0.008(9) -0.005(6) -0.016(8)
O11A 0.042(7) 0.17(3) 0.052(10) 0.026(14) 0.003(6) 0.029(11)
O12A 0.062(10) 0.084(12) 0.088(11) -0.006(10) 0.007(9) 0.030(8)
O13A 0.069(12) 0.134(19) 0.037(9) 0.005(9) 0.019(6) -0.022(11)
O14A 0.056(8) 0.106(14) 0.059(10) 0.015(9) 0.024(7) 0.014(9)
O15A 0.052(8) 0.059(9) 0.091(11) -0.007(8) 0.009(7) 0.002(6)
O16A 0.041(8) 0.046(7) 0.074(12) -0.008(8) 0.003(7) -0.002(6)
O17A 0.066(11) 0.049(8) 0.073(10) 0.005(6) -0.009(9) -0.009(8)
O18A 0.067(9) 0.060(8) 0.110(13) -0.014(8) 0.008(8) -0.015(7)
O19A 0.098(13) 0.073(11) 0.081(11) -0.018(9) 0.009(9) -0.002(11)
O20A 0.070(13) 0.125(19) 0.117(17) 0.011(12) 0.024(10) -0.016(10)
O21A 0.075(10) 0.084(11) 0.083(11) -0.018(9) -0.002(9) 0.021(9)
O22A 0.056(11) 0.052(12) 0.17(2) 0.005(10) 0.013(10) -0.006(9)
O23A 0.029(8) 0.047(7) 0.096(11) 0.010(6) 0.006(8) 0.023(7)
O24A 0.067(13) 0.097(15) 0.085(14) 0.000 0.000 -0.028(10)
O25A 0.068(12) 0.020(17) 0.095(17) 0.000 0.000 0.009(8)
O26A 0.075(16) 0.036(15) 0.20(4) 0.000 0.000 -0.030(11)
O27A 0.084(15) 0.081(15) 0.076(14) 0.000 0.000 0.005(13)
W1B 0.0623(5) 0.0647(5) 0.0829(7) -0.0034(4) 0.0041(4) -0.0024(4)
W2B 0.0740(6) 0.0682(6) 0.0725(6) -0.0027(6) 0.0029(4) 0.0055(5)
W3B 0.0594(5) 0.0680(6) 0.0760(6) 0.0006(5) 0.0061(4) 0.0064(4)
W4B 0.0597(5) 0.0609(5) 0.0893(7) 0.0042(4) 0.0037(4) 0.0043(4)
W5B 0.0482(9) 0.0625(12) 0.0944(8) -0.0066(9) 0.0093(6) 0.0064(7)
W6B 0.0479(12) 0.0694(15) 0.1005(10) 0.0062(9) 0.0119(8) 0.0068(8)
P1B 0.048(4) 0.071(5) 0.067(5) 0.000 0.000 -0.005(4)
P2B 0.064(5) 0.045(4) 0.074(5) 0.000 0.000 0.014(4)
O1B 0.104(12) 0.051(8) 0.077(10) -0.006(6) -0.002(8) 0.010(8)
O2B 0.058(8) 0.092(11) 0.121(15) -0.039(11) -0.010(8) 0.007(8)
O3B 0.070(8) 0.071(9) 0.081(10) 0.014(7) 0.016(7) 0.028(7)
O4B 0.074(14) 0.036(10) 0.114(18) 0.000 0.000 0.013(10)
O5B 0.073(9) 0.056(8) 0.081(10) -0.006(8) 0.018(7) -0.020(7)
O6B 0.035(9) 0.074(15) 0.091(17) 0.000 0.000 -0.005(8)
O7B 0.052(7) 0.049(7) 0.092(10) 0.016(7) 0.001(6) 0.003(6)
O8B 0.064(10) 0.043(11) 0.050(10) 0.000 0.000 -0.002(8)
O9B 0.028(8) 0.099(15) 0.080(13) 0.000 0.000 0.027(9)
O10B 0.042(7) 0.085(11) 0.099(12) 0.010(9) 0.014(7) 0.027(7)
O11B 0.082(11) 0.14(3) 0.055(11) 0.031(13) 0.006(8) 0.033(12)
O12B 0.058(9) 0.103(13) 0.066(10) 0.022(10) 0.003(8) 0.017(8)
O13B 0.064(12) 0.17(2) 0.043(12) 0.024(11) -0.006(8) -0.034(12)
O14B 0.054(8) 0.092(12) 0.065(10) 0.023(8) 0.008(7) 0.007(9)
O15B 0.061(9) 0.057(8) 0.072(9) -0.015(7) 0.000(7) -0.002(6)
O16B 0.061(12) 0.063(10) 0.092(17) -0.010(10) 0.000(10) 0.002(8)
O17B 0.060(11) 0.075(13) 0.087(12) -0.009(9) 0.000(10) 0.001(8)
O18B 0.077(10) 0.063(8) 0.084(11) 0.001(8) 0.010(8) -0.013(7)
O19B 0.097(12) 0.068(11) 0.083(11) -0.011(8) 0.028(9) 0.005(10)
O20B 0.061(11) 0.124(18) 0.065(10) 0.006(9) 0.012(7) 0.016(10)
O21B 0.052(7) 0.067(8) 0.110(13) 0.010(8) -0.013(8) -0.014(7)
O22B 0.062(11) 0.060(12) 0.080(10) -0.005(8) 0.022(8) 0.013(7)
O23B 0.044(11) 0.083(13) 0.153(18) 0.019(11) -0.021(10) 0.037(10)
O24B 0.062(12) 0.075(12) 0.093(14) 0.000 0.000 0.007(8)
O25B 0.085(18) 0.022(19) 0.17(3) 0.000 0.000 0.006(11)
O26B 0.037(7) 0.026(11) 0.077(12) 0.000 0.000 -0.009(8)
O27B 0.091(17) 0.064(13) 0.091(17) 0.000 0.000 0.023(12)

loop_
_atom_type_symbol
_atom_type_description
_atom_type_scat_dispersion_real
_atom_type_scat_dispersion_imag
_atom_type_scat_source
Ag Ag -0.8089 2.7540 'International Tables Vol C Tables 4.2.6.8 and 6.1.1.4'
O O 0.0017 0.0018 'International Tables Vol C Tables 4.2.6.8 and 6.1.1.4'
P P 0.0349 0.0309 'International Tables Vol C Tables 4.2.6.8 and 6.1.1.4'
W W -0.4865 2.7821 'International Tables Vol C Tables 4.2.6.8 and 6.1.1.4'

loop_
_geom_angle_atom_site_label_1
_geom_angle_atom_site_label_2
_geom_angle_atom_site_label_3
_geom_angle
_geom_angle_site_symmetry_1
_geom_angle_site_symmetry_3
_geom_angle_publ_flag
Ag3 Ag1 Ag4 54.63(7) . . ?
O5A Ag2A O7A 83.9(5) . . ?
O5A Ag2A Ag2A 87.3(4) . 10_556 ?
O7A Ag2A Ag2A 85.4(3) . 10_556 ?
O7B Ag2B O5B 84.0(5) . . ?
O7B Ag2B Ag2B 86.1(4) . 10_556 ?
O5B Ag2B Ag2B 84.9(4) . 10_556 ?
Ag4 Ag3 Ag1 65.85(9) . . ?
Ag3 Ag4 Ag3 178.49(13) 10_556 . ?
Ag3 Ag4 Ag1 119.67(10) 10_556 . ?
Ag3 Ag4 Ag1 59.52(7) . . ?
Ag7A Ag5A Ag6A 59.4(3) . 3_655 ?
Ag7A Ag5A Ag6A 58.9(2) . 4_565 ?
Ag6A Ag5A Ag6A 58.72(18) 3_655 4_565 ?
Ag8A Ag7A Ag5A 88.61(17) 3_655 . ?
Ag8A Ag7A Ag6A 120.7(3) 3_655 4_565 ?
Ag5A Ag7A Ag6A 63.29(14) . 4_565 ?
Ag8A Ag7A Ag6A 120.7(3) 3_655 11_566 ?
Ag5A Ag7A Ag6A 123.8(4) . 11_566 ?
Ag6A Ag7A Ag6A 60.6(3) 4_565 11_566 ?
Ag7A Ag8A Ag6A 60.7(3) 4_565 . ?
Ag7B Ag5B Ag6B 59.9(3) . 4_565 ?
Ag7B Ag5B Ag6B 57.4(3) . 3_655 ?
Ag6B Ag5B Ag6B 58.0(3) 4_565 3_655 ?
Ag7B Ag6B Ag7B 0.0(5) 4_565 11_566 ?
Ag7B Ag6B Ag8B 118.2(3) 4_565 . ?
Ag7B Ag6B Ag8B 118.2(3) 11_566 . ?
Ag7B Ag7B Ag7B 0(10) 10_556 11_566 ?
Ag7B Ag7B Ag5B 0(10) 10_556 . ?
Ag7B Ag7B Ag5B 89.9(3) 11_566 . ?
Ag7B Ag8B Ag6B 32.2(2) 10_556 . ?
Ag7B Ag8B Ag7B 64.3(6) 10_556 3_655 ?
Ag6B Ag8B Ag7B 58.9(4) . 3_655 ?
O18A W1A O24A 100.4(9) . . ?
O18A W1A O15A 97.1(7) . . ?
O24A W1A O15A 92.4(9) . . ?
O18A W1A O1A 98.3(7) . . ?
O24A W1A O1A 88.1(8) . . ?
O15A W1A O1A 164.2(8) . . ?
O18A W1A O10A 105.8(8) . . ?
O24A W1A O10A 153.8(8) . . ?
O15A W1A O10A 85.3(7) . . ?
O1A W1A O10A 87.4(7) . . ?
O18A W1A O4A 172.4(7) . . ?
O24A W1A O4A 72.2(6) . . ?
O15A W1A O4A 85.3(6) . . ?
O1A W1A O4A 79.7(6) . . ?
O10A W1A O4A 81.6(6) . . ?
O19A W2A O2A 100.2(9) . . ?
O19A W2A O10A 101.3(8) . . ?
O2A W2A O10A 95.7(8) . . ?
O19A W2A O11A 99.1(9) . . ?
O2A W2A O11A 90.3(9) . . ?
O10A W2A O11A 157.3(9) . . ?
O19A W2A O13A 103.3(10) . . ?
O2A W2A O13A 155.6(9) . . ?
O10A W2A O13A 86.3(5) . . ?
O11A W2A O13A 79.5(8) . . ?
O19A W2A O5A 176.2(8) . . ?
O2A W2A O5A 80.7(6) . . ?
O10A W2A O5A 82.2(7) . . ?
O11A W2A O5A 77.2(9) . . ?
O13A W2A O5A 75.4(8) . . ?
O20A W3A O11A 101.6(12) . . ?
O20A W3A O3A 99.1(10) . . ?
O11A W3A O3A 92.3(8) . . ?
O20A W3A O12A 95.8(10) . . ?
O11A W3A O12A 158.0(9) . . ?
O3A W3A O12A 98.2(8) . . ?
O20A W3A O14A 99.7(10) . . ?
O11A W3A O14A 82.5(8) . . ?
O3A W3A O14A 161.1(7) . . ?
O12A W3A O14A 81.4(7) . . ?
O20A W3A O7A 177.8(10) . . ?
O11A W3A O7A 80.6(8) . . ?
O3A W3A O7A 80.6(6) . . ?
O12A W3A O7A 82.2(7) . . ?
O14A W3A O7A 80.7(6) . . ?
O21A W4A O12A 104.7(9) . . ?
O21A W4A O17A 94.1(7) . . ?
O12A W4A O17A 87.5(7) . . ?
O21A W4A O27A 97.6(9) . . ?
O12A W4A O27A 157.7(9) . . ?
O17A W4A O27A 91.9(9) . . ?
O21A W4A O9A 171.7(6) . . ?
O12A W4A O9A 83.5(7) . . ?
O17A W4A O9A 84.7(7) . . ?
O27A W4A O9A 74.3(7) . . ?
O22A W5A O25A 101.0(12) . . ?
O22A W5A O13A 109.0(14) . . ?
O25A W5A O13A 149.7(9) . . ?
O22A W5A O16A 96.5(15) . . ?
O25A W5A O16A 91.3(14) . . ?
O13A W5A O16A 81.4(7) . . ?
O22A W5A O15A 96.1(11) . . ?
O25A W5A O15A 90.0(15) . . ?
O13A W5A O15A 90.9(7) . . ?
O16A W5A O15A 166.8(11) . . ?
O22A W5A O6A 172.2(12) . . ?
O25A W5A O6A 71.3(5) . . ?
O13A W5A O6A 78.8(8) . . ?
O16A W5A O6A 85.0(12) . . ?
O15A W5A O6A 83.0(8) . . ?
O23A W6A O16A 98.0(13) . . ?
O23A W6A O26A 101.9(8) . . ?
O16A W6A O26A 88.1(12) . . ?
O23A W6A O14A 102.5(9) . . ?
O16A W6A O14A 87.9(8) . . ?
O26A W6A O14A 155.6(7) . . ?
O23A W6A O17A 93.0(9) . . ?
O16A W6A O17A 168.7(12) . . ?
O26A W6A O17A 92.3(12) . . ?
O14A W6A O17A 87.1(8) . . ?
O23A W6A O8A 173.1(9) . . ?
O16A W6A O8A 85.4(12) . . ?
O26A W6A O8A 72.2(6) . . ?
O14A W6A O8A 83.5(6) . . ?
O17A W6A O8A 83.9(7) . . ?
O4A P1A O6A 111.0(12) . . ?
O4A P1A O5A 108.6(8) . . ?
O6A P1A O5A 109.4(6) . . ?
O4A P1A O5A 108.6(8) . 10_556 ?
O6A P1A O5A 109.4(6) . 10_556 ?
O5A P1A O5A 110.0(14) . 10_556 ?
O9A P2A O7A 107.0(7) . 10_556 ?
O9A P2A O7A 107.0(7) . . ?
O7A P2A O7A 107.1(13) 10_556 . ?
O9A P2A O8A 110.8(11) . . ?
O7A P2A O8A 112.3(6) 10_556 . ?
O7A P2A O8A 112.3(6) . . ?
W4A O1A W1A 168.2(11) 4_565 . ?
P1A O4A W1A 124.0(5) . 10_556 ?
P1A O4A W1A 124.0(5) . . ?
W1A O4A W1A 90.4(5) 10_556 . ?
P1A O5A W2A 130.9(11) . . ?
P1A O5A Ag2A 127.6(10) . . ?
W2A O5A Ag2A 101.5(7) . . ?
P1A O6A W5A 126.8(6) . 10_556 ?
P1A O6A W5A 126.7(6) . . ?
W5A O6A W5A 93.1(5) 10_556 . ?
P2A O7A W3A 131.6(10) . . ?
P2A O7A Ag2A 129.6(9) . . ?
W3A O7A Ag2A 97.3(6) . . ?
P2A O8A W6A 126.1(5) . . ?
P2A O8A W6A 126.1(5) . 10_556 ?
W6A O8A W6A 92.6(5) . 10_556 ?
P2A O9A W4A 124.8(5) . 10_556 ?
P2A O9A W4A 124.8(5) . . ?
W4A O9A W4A 90.5(5) 10_556 . ?
W2A O10A W1A 156.2(9) . . ?
W3A O11A W2A 169.3(10) . . ?
W4A O12A W3A 153.4(11) . . ?
W5A O13A W2A 146.1(7) . . ?
W6A O14A W3A 150.2(7) . . ?
W1A O15A W5A 148.9(10) . . ?
W6A O16A W5A 162.1(10) . . ?
W4A O17A W6A 148.3(10) . . ?
W1A O24A W1A 125.1(11) 10_556 . ?
W5A O25A W5A 124.1(8) 10_556 . ?
W6A O26A W6A 123.1(9) . 10_556 ?
W4A O27A W4A 120.9(13) 10_556 . ?
O18B W1B O24B 103.1(8) . . ?
O18B W1B O15B 97.5(7) . . ?
O24B W1B O15B 91.4(9) . . ?
O18B W1B O1B 98.1(7) . . ?
O24B W1B O1B 87.1(8) . . ?
O15B W1B O1B 164.3(7) . . ?
O18B W1B O10B 102.8(8) . . ?
O24B W1B O10B 153.9(8) . . ?
O15B W1B O10B 88.1(8) . . ?
O1B W1B O10B 86.4(7) . . ?
O18B W1B O4B 175.1(6) . . ?
O24B W1B O4B 72.1(6) . . ?
O15B W1B O4B 83.8(6) . . ?
O1B W1B O4B 80.8(6) . . ?
O10B W1B O4B 81.9(6) . . ?
O19B W2B O2B 99.2(10) . . ?
O19B W2B O10B 98.6(8) . . ?
O2B W2B O10B 94.0(8) . . ?
O19B W2B O11B 96.2(11) . . ?
O2B W2B O11B 89.2(10) . . ?
O10B W2B O11B 164.1(11) . . ?
O19B W2B O13B 91.9(9) . . ?
O2B W2B O13B 168.3(8) . . ?
O10B W2B O13B 80.6(9) . . ?
O11B W2B O13B 93.3(12) . . ?
O19B W2B O5B 177.5(7) . . ?
O2B W2B O5B 80.7(8) . . ?
O10B W2B O5B 83.8(7) . . ?
O11B W2B O5B 81.4(9) . . ?
O13B W2B O5B 88.4(7) . . ?
O20B W3B O3B 100.4(8) . . ?
O20B W3B O11B 95.9(12) . . ?
O3B W3B O11B 89.9(9) . . ?
O20B W3B O12B 98.5(9) . . ?
O3B W3B O12B 96.0(7) . . ?
O11B W3B O12B 163.2(9) . . ?
O20B W3B O14B 95.4(8) . . ?
O3B W3B O14B 164.1(7) . . ?
O11B W3B O14B 86.6(9) . . ?
O12B W3B O14B 83.5(7) . . ?
O20B W3B O7B 177.7(8) . . ?
O3B W3B O7B 81.7(6) . . ?
O11B W3B O7B 83.2(9) . . ?
O12B W3B O7B 82.1(6) . . ?
O14B W3B O7B 82.5(6) . . ?
O21B W4B O12B 103.2(8) . . ?
O21B W4B O17B 95.1(8) . . ?
O12B W4B O17B 89.2(8) . . ?
O21B W4B O27B 97.5(8) . . ?
O12B W4B O27B 159.3(8) . . ?
O17B W4B O27B 87.6(9) . . ?
O21B W4B O9B 171.9(6) . . ?
O12B W4B O9B 84.8(6) . . ?
O17B W4B O9B 83.4(7) . . ?
O27B W4B O9B 74.5(7) . . ?
O22B W5B O25B 102.6(10) . . ?
O22B W5B O13B 93.7(11) . . ?
O25B W5B O13B 163.3(7) . . ?
O22B W5B O16B 99.3(17) . . ?
O25B W5B O16B 85.8(16) . . ?
O13B W5B O16B 95.6(11) . . ?
O22B W5B O15B 98.3(12) . . ?
O25B W5B O15B 89.9(16) . . ?
O13B W5B O15B 83.8(10) . . ?
O16B W5B O15B 162.3(14) . . ?
O22B W5B O6B 174.7(10) . . ?
O25B W5B O6B 72.1(5) . . ?
O13B W5B O6B 91.6(6) . . ?
O16B W5B O6B 80.6(13) . . ?
O15B W5B O6B 81.7(7) . . ?
O23B W6B O16B 94.9(16) . . ?
O23B W6B O26B 98.9(10) . . ?
O16B W6B O26B 88.6(10) . . ?
O23B W6B O14B 103.7(10) . . ?
O16B W6B O14B 89.1(8) . . ?
O26B W6B O14B 157.4(6) . . ?
O23B W6B O17B 102.5(12) . . ?
O16B W6B O17B 162.3(15) . . ?
O26B W6B O17B 85.8(10) . . ?
O14B W6B O17B 89.7(8) . . ?
O23B W6B O8B 168.8(8) . . ?
O16B W6B O8B 80.3(14) . . ?
O26B W6B O8B 71.1(5) . . ?
O14B W6B O8B 86.4(6) . . ?
O17B W6B O8B 82.0(8) . . ?
O4B P1B O5B 111.0(7) . . ?
O5B P1B O5B 103.3(14) 10_556 . ?
O4B P1B O6B 110.9(12) . . ?
O5B P1B O6B 110.2(7) 10_556 . ?
O5B P1B O6B 110.2(7) . . ?
O9B P2B O7B 106.5(7) . 10_556 ?
O9B P2B O7B 106.5(7) . . ?
O7B P2B O7B 112.2(13) 10_556 . ?
O9B P2B O8B 107.7(11) . . ?
O7B P2B O8B 111.8(7) 10_556 . ?
O7B P2B O8B 111.8(7) . . ?
P1B O4B W1B 124.1(5) . . ?
W1B O4B W1B 90.4(5) 10_556 . ?
P1B O5B W2B 127.1(10) . . ?
P1B O5B Ag2B 133.1(10) . . ?
W2B O5B Ag2B 99.5(7) . . ?
P1B O6B W5B 126.9(5) . . ?
P2B O7B W3B 133.7(9) . . ?
P2B O7B Ag2B 127.2(9) . . ?
W3B O7B Ag2B 98.5(6) . . ?
P2B O8B W6B 127.4(5) . . ?
P2B O9B W4B 125.9(5) . . ?
P2B O9B W4B 125.9(5) . 10_556 ?
W4B O9B W4B 90.4(5) . 10_556 ?
W2B O10B W1B 152.2(11) . . ?
W2B O11B W3B 164.0(15) . . ?
W4B O12B W3B 151.7(9) . . ?
W5B O13B W2B 144.9(6) . . ?
W6B O14B W3B 146.8(7) . . ?
W1B O15B W5B 148.3(10) . . ?
W6B O16B W5B 158.5(11) . . ?
W4B O17B W6B 146.0(11) . . ?
W4B O27B W4B 120.5(13) 10_556 . ?

loop_
_geom_bond_atom_site_label_1
_geom_bond_atom_site_label_2
_geom_bond_distance
_geom_bond_site_symmetry_2
_geom_bond_publ_flag
Ag1 Ag3 2.913(4) . ?
Ag1 Ag4 3.084(3) . ?
Ag1 Ag1 3.091(6) 10_556 ?
Ag2A O5A 2.23(2) . ?
Ag2A O7A 2.427(19) . ?
Ag2A Ag2A 2.815(5) 10_556 ?
Ag2B O7B 2.310(15) . ?
Ag2B O5B 2.331(18) . ?
Ag2B Ag2B 2.813(4) 10_556 ?
Ag3 Ag4 2.756(3) . ?
Ag5A Ag7A 2.822(5) . ?
Ag5A Ag6A 2.887(8) 3_655 ?
Ag5A Ag6A 2.978(8) 4_565 ?
Ag6A Ag8A 2.809(7) . ?
Ag7A Ag8A 2.793(9) 3_655 ?
Ag5B Ag7B 2.838(8) . ?
Ag5B Ag6B 2.839(13) 4_565 ?
Ag5B Ag6B 2.930(14) 3_655 ?
Ag6B Ag7B 2.772(14) 4_565 ?
Ag6B Ag7B 2.772(14) 11_566 ?
Ag6B Ag8B 2.851(12) . ?
Ag7B Ag7B 0.00(3) 10_556 ?
Ag7B Ag7B 2.761(18) 11_566 ?
Ag7B Ag8B 2.909(13) 11_566 ?
W1A O18A 1.719(17) . ?
W1A O24A 1.894(10) . ?
W1A O15A 1.914(17) . ?
W1A O1A 1.937(12) . ?
W1A O10A 1.946(19) . ?
W1A O4A 2.369(11) . ?
W2A O19A 1.741(8) . ?
W2A O2A 1.824(15) . ?
W2A O10A 1.85(2) . ?
W2A O11A 1.94(3) . ?
W2A O13A 2.065(7) . ?
W2A O5A 2.219(16) . ?
W3A O20A 1.741(8) . ?
W3A O11A 1.86(3) . ?
W3A O3A 1.863(19) . ?
W3A O12A 1.98(2) . ?
W3A O14A 2.065(7) . ?
W3A O7A 2.265(14) . ?
W4A O21A 1.76(2) . ?
W4A O12A 1.85(2) . ?
W4A O17A 1.90(2) . ?
W4A O27A 1.935(12) . ?
W4A O9A 2.369(11) . ?
W5A O22A 1.759(8) . ?
W5A O25A 1.885(6) . ?
W5A O13A 1.906(8) . ?
W5A O16A 1.929(12) . ?
W5A O15A 1.939(18) . ?
W5A O6A 2.293(8) . ?
W6A O23A 1.758(8) . ?
W6A O16A 1.879(13) . ?
W6A O26A 1.885(6) . ?
W6A O14A 1.906(8) . ?
W6A O17A 1.949(19) . ?
W6A O8A 2.292(8) . ?
P1A O4A 1.488(13) . ?
P1A O6A 1.550(9) . ?
P1A O5A 1.591(19) . ?
P1A O5A 1.591(19) 10_556 ?
P2A O9A 1.488(13) . ?
P2A O7A 1.506(18) 10_556 ?
P2A O7A 1.506(18) . ?
P2A O8A 1.550(9) . ?
W1B O18B 1.684(18) . ?
W1B O24B 1.894(10) . ?
W1B O15B 1.921(17) . ?
W1B O1B 1.937(12) . ?
W1B O10B 1.966(18) . ?
W1B O4B 2.369(10) . ?
W2B O19B 1.741(8) . ?
W2B O2B 1.827(15) . ?
W2B O10B 1.864(18) . ?
W2B O11B 1.89(3) . ?
W2B O13B 2.065(7) . ?
W2B O5B 2.304(17) . ?
W3B O20B 1.741(8) . ?
W3B O3B 1.807(13) . ?
W3B O11B 1.93(3) . ?
W3B O12B 2.01(2) . ?
W3B O14B 2.065(7) . ?
W3B O7B 2.254(16) . ?
W4B O21B 1.754(16) . ?
W4B O12B 1.83(2) . ?
W4B O17B 1.93(2) . ?
W4B O27B 1.935(12) . ?
W4B O9B 2.369(11) . ?
W5B O22B 1.758(8) . ?
W5B O25B 1.885(6) . ?
W5B O13B 1.906(8) . ?
W5B O16B 1.929(12) . ?
W5B O15B 1.938(17) . ?
W5B O6B 2.293(8) . ?
W6B O23B 1.758(8) . ?
W6B O16B 1.879(13) . ?
W6B O26B 1.885(6) . ?
W6B O14B 1.906(8) . ?
W6B O17B 1.96(2) . ?
W6B O8B 2.293(7) . ?
P1B O4B 1.488(13) . ?
P1B O5B 1.53(2) 10_556 ?
P1B O5B 1.53(2) . ?
P1B O6B 1.550(9) . ?
P2B O9B 1.489(13) . ?
P2B O7B 1.506(17) 10_556 ?
P2B O7B 1.506(17) . ?
P2B O8B 1.550(9) . ?

loop_
_geom_torsion_atom_site_label_1
_geom_torsion_atom_site_label_2
_geom_torsion_atom_site_label_3
_geom_torsion_atom_site_label_4
_geom_torsion
_geom_torsion_site_symmetry_1
_geom_torsion_site_symmetry_2
_geom_torsion_site_symmetry_3
_geom_torsion_site_symmetry_4
_geom_torsion_publ_flag
O6A P1A O4A W1A -58.8(6) . . . 10_556 ?
O5A P1A O4A W1A -179.0(7) . . . 10_556 ?
O5A P1A O4A W1A 61.4(11) 10_556 . . 10_556 ?
O6A P1A O4A W1A 58.8(6) . . . . ?
O5A P1A O4A W1A -61.4(11) . . . . ?
O5A P1A O4A W1A 179.0(7) 10_556 . . . ?
O4A P1A O5A W2A 59.4(12) . . . . ?
O6A P1A O5A W2A -61.8(15) . . . . ?
O5A P1A O5A W2A 178.1(3) 10_556 . . . ?
O4A P1A O5A Ag2A -121.0(11) . . . . ?
O6A P1A O5A Ag2A 117.8(12) . . . . ?
O5A P1A O5A Ag2A -2.3(18) 10_556 . . . ?
O4A P1A O6A W5A 65.0(12) . . . 10_556 ?
O5A P1A O6A W5A -175.2(12) . . . 10_556 ?
O5A P1A O6A W5A -54.8(18) 10_556 . . 10_556 ?
O4A P1A O6A W5A -65.0(12) . . . . ?
O5A P1A O6A W5A 54.8(18) . . . . ?
O5A P1A O6A W5A 175.2(12) 10_556 . . . ?
O9A P2A O7A W3A -63.6(11) . . . . ?
O7A P2A O7A W3A -178.0(3) 10_556 . . . ?
O8A P2A O7A W3A 58.2(14) . . . . ?
O9A P2A O7A Ag2A 133.9(9) . . . . ?
O7A P2A O7A Ag2A 19.5(16) 10_556 . . . ?
O8A P2A O7A Ag2A -104.3(11) . . . . ?
O9A P2A O8A W6A 63.4(9) . . . . ?
O7A P2A O8A W6A -177.0(10) 10_556 . . . ?
O7A P2A O8A W6A -56.1(15) . . . . ?
O9A P2A O8A W6A -63.4(9) . . . 10_556 ?
O7A P2A O8A W6A 56.1(15) 10_556 . . 10_556 ?
O7A P2A O8A W6A 177.0(10) . . . 10_556 ?
O7A P2A O9A W4A -62.9(11) 10_556 . . 10_556 ?
O7A P2A O9A W4A -177.4(8) . . . 10_556 ?
O8A P2A O9A W4A 59.8(7) . . . 10_556 ?
O7A P2A O9A W4A 177.4(8) 10_556 . . . ?
O7A P2A O9A W4A 62.9(11) . . . . ?
O8A P2A O9A W4A -59.8(7) . . . . ?
O19A W2A O10A W1A -129(2) . . . . ?
O2A W2A O10A W1A 129(2) . . . . ?
O11A W2A O10A W1A 24(3) . . . . ?
O13A W2A O10A W1A -26(2) . . . . ?
O5A W2A O10A W1A 49(2) . . . . ?
O20A W3A O11A W2A -61(8) . . . . ?
O3A W3A O11A W2A -161(8) . . . . ?
O12A W3A O11A W2A 80(9) . . . . ?
O14A W3A O11A W2A 37(8) . . . . ?
O7A W3A O11A W2A 119(8) . . . . ?
O21A W4A O12A W3A -134(2) . . . . ?
O17A W4A O12A W3A -40(2) . . . . ?
O27A W4A O12A W3A 49(3) . . . . ?
O9A W4A O12A W3A 45(2) . . . . ?
O23A W6A O16A W5A 118(7) . . . . ?
O26A W6A O16A W5A -140(7) . . . . ?
O14A W6A O16A W5A 16(7) . . . . ?
O17A W6A O16A W5A -48(11) . . . . ?
O8A W6A O16A W5A -68(7) . . . . ?
O21A W4A O17A W6A 135(2) . . . . ?
O12A W4A O17A W6A 31(2) . . . . ?
O27A W4A O17A W6A -127(2) . . . . ?
O9A W4A O17A W6A -53(2) . . . . ?
O18A W1A O24A W1A -178.6(12) . . . 10_556 ?
O15A W1A O24A W1A -81.0(13) . . . 10_556 ?
O1A W1A O24A W1A 83.2(13) . . . 10_556 ?
O10A W1A O24A W1A 3(3) . . . 10_556 ?
O4A W1A O24A W1A 3.4(11) . . . 10_556 ?
O22A W5A O25A W5A -177(2) . . . 10_556 ?
O13A W5A O25A W5A -5(5) . . . 10_556 ?
O16A W5A O25A W5A -80(3) . . . 10_556 ?
O15A W5A O25A W5A 87(2) . . . 10_556 ?
O6A W5A O25A W5A 4(2) . . . 10_556 ?
O23A W6A O26A W6A -175.6(18) . . . 10_556 ?
O16A W6A O26A W6A 87(2) . . . 10_556 ?
O14A W6A O26A W6A 6(4) . . . 10_556 ?
O17A W6A O26A W6A -82(2) . . . 10_556 ?
O8A W6A O26A W6A 0.8(17) . . . 10_556 ?
O5B P1B O4B W1B 63.9(12) 10_556 . . 10_556 ?
O5B P1B O4B W1B 178.1(8) . . . 10_556 ?
O6B P1B O4B W1B -59.0(7) . . . 10_556 ?
O5B P1B O4B W1B -178.1(8) 10_556 . . . ?
O5B P1B O4B W1B -63.9(12) . . . . ?
O6B P1B O4B W1B 59.0(7) . . . . ?
O4B P1B O5B W2B 59.6(12) . . . . ?
O5B P1B O5B W2B 178.6(2) 10_556 . . . ?
O6B P1B O5B W2B -63.6(13) . . . . ?
O4B P1B O5B Ag2B -127.1(11) . . . . ?
O5B P1B O5B Ag2B -8.1(18) 10_556 . . . ?
O6B P1B O5B Ag2B 109.6(13) . . . . ?
O4B P1B O6B W5B -64.6(11) . . . . ?
O5B P1B O6B W5B 172.1(11) 10_556 . . . ?
O5B P1B O6B W5B 58.7(16) . . . . ?
O4B P1B O6B W5B 64.6(11) . . . 10_556 ?
O5B P1B O6B W5B -58.7(16) 10_556 . . 10_556 ?
O5B P1B O6B W5B -172.1(11) . . . 10_556 ?
O9B P2B O7B W3B -62.3(13) . . . . ?
O7B P2B O7B W3B -178.4(3) 10_556 . . . ?
O8B P2B O7B W3B 55.0(15) . . . . ?
O9B P2B O7B Ag2B 128.9(10) . . . . ?
O7B P2B O7B Ag2B 12.8(18) 10_556 . . . ?
O8B P2B O7B Ag2B -113.8(11) . . . . ?
O9B P2B O8B W6B 66.1(10) . . . . ?
O7B P2B O8B W6B -177.2(10) 10_556 . . . ?
O7B P2B O8B W6B -50.5(16) . . . . ?
O9B P2B O8B W6B -66.1(10) . . . 10_556 ?
O7B P2B O8B W6B 50.5(16) 10_556 . . 10_556 ?
O7B P2B O8B W6B 177.2(10) . . . 10_556 ?
O7B P2B O9B W4B 178.8(8) 10_556 . . . ?
O7B P2B O9B W4B 59.0(11) . . . . ?
O8B P2B O9B W4B -61.1(7) . . . . ?
O7B P2B O9B W4B -59.0(11) 10_556 . . 10_556 ?
O7B P2B O9B W4B -178.8(8) . . . 10_556 ?
O8B P2B O9B W4B 61.1(7) . . . 10_556 ?
O19B W2B O10B W1B -128.4(19) . . . . ?
O2B W2B O10B W1B 131.7(19) . . . . ?
O11B W2B O10B W1B 30(4) . . . . ?
O13B W2B O10B W1B -37.9(18) . . . . ?
O5B W2B O10B W1B 51.6(18) . . . . ?
O19B W2B O11B W3B 96(6) . . . . ?
O2B W2B O11B W3B -165(6) . . . . ?
O10B W2B O11B W3B -63(7) . . . . ?
O13B W2B O11B W3B 3(6) . . . . ?
O5B W2B O11B W3B -85(6) . . . . ?
O21B W4B O12B W3B -135(2) . . . . ?
O17B W4B O12B W3B -39(2) . . . . ?
O27B W4B O12B W3B 41(4) . . . . ?
O9B W4B O12B W3B 44(2) . . . . ?
O23B W6B O16B W5B 89(7) . . . . ?
O26B W6B O16B W5B -172(7) . . . . ?
O14B W6B O16B W5B -14(7) . . . . ?
O17B W6B O16B W5B -100(7) . . . . ?
O8B W6B O16B W5B -101(7) . . . . ?
O18B W1B O24B W1B -176.3(12) . . . 10_556 ?
O15B W1B O24B W1B -78.3(14) . . . 10_556 ?
O1B W1B O24B W1B 86.0(13) . . . 10_556 ?
O10B W1B O24B W1B 10(3) . . . 10_556 ?
O4B W1B O24B W1B 4.8(11) . . . 10_556 ?
O22B W5B O25B W5B -178(3) . . . 10_556 ?
O13B W5B O25B W5B 16(8) . . . 10_556 ?
O16B W5B O25B W5B -80(3) . . . 10_556 ?
O15B W5B O25B W5B 83(3) . . . 10_556 ?
O6B W5B O25B W5B 2(2) . . . 10_556 ?
O23B W6B O26B W6B 167.8(16) . . . 10_556 ?
O16B W6B O26B W6B 73.0(19) . . . 10_556 ?
O14B W6B O26B W6B -11(3) . . . 10_556 ?
O17B W6B O26B W6B -90.2(15) . . . 10_556 ?
O8B W6B O26B W6B -7.2(12) . . . 10_556 ?
